data_7232148
loop_
_publ_author_name
'Wang, Si-Yuan'
'Zhou, Zhao-Hui'

_publ_section_title
;
 Molybdenum imidazole citrate and bipyridine homocitrate in different
 oxidation states -- balance between coordinated \a-hydroxy and \a-alkoxy
 groups
;
_journal_issue 1
_journal_name_full 'RSC Advances'
_journal_page_first 519
_journal_paper_doi 10.1039/C8RA09134J
_journal_volume 9
_journal_year 2019
_chemical_formula_moiety 'C6 H6 Cl Mo O9, H2 O, C8 H20 N'
_chemical_formula_sum 'C14 H28 Cl Mo N O10'
_chemical_formula_weight 501.76
_space_group_crystal_system orthorhombic
_space_group_IT_number 19
_space_group_name_Hall 'P 2ac 2ab'
_space_group_name_H-M_alt 'P 21 21 21'
_symmetry_space_group_name_Hall 'P 2ac 2ab'
_symmetry_space_group_name_H-M 'P 21 21 21'
_atom_sites_solution_hydrogens mixed
_atom_sites_solution_primary direct
_audit_creation_date 2017-08-26
_audit_creation_method
;
Olex2 1.2
(compiled 2017.08.10 svn.r3458 for OlexSys, GUI svn.r5381)
;
_audit_update_record
;
2018-04-16 deposited with the CCDC.
2018-12-11 downloaded from the CCDC.
;
_cell_angle_alpha 90
_cell_angle_beta 90
_cell_angle_gamma 90
_cell_formula_units_Z 4
_cell_length_a 7.6683(3)
_cell_length_b 12.0711(3)
_cell_length_c 22.2111(6)
_cell_measurement_reflns_used 1235
_cell_measurement_temperature 173.00(14)
_cell_measurement_theta_max 24.7620
_cell_measurement_theta_min 3.3700
_cell_volume 2055.97(11)
_computing_cell_refinement
;
CrysAlisPro, Agilent Technologies,
Version 1.171.36.24 (release 03-12-2012 CrysAlis171 .NET)
(compiled Dec  3 2012,18:21:49)
;
_computing_data_collection
;
CrysAlisPro, Agilent Technologies,
Version 1.171.36.24 (release 03-12-2012 CrysAlis171 .NET)
(compiled Dec  3 2012,18:21:49)
;
_computing_data_reduction
;
CrysAlisPro, Agilent Technologies,
Version 1.171.36.24 (release 03-12-2012 CrysAlis171 .NET)
(compiled Dec  3 2012,18:21:49)
;
_computing_molecular_graphics 'Olex2 (Dolomanov et al., 2009)'
_computing_publication_material 'Olex2 (Dolomanov et al., 2009)'
_computing_structure_refinement 'XH (Sheldrick, 2008)'
_computing_structure_solution 'SIR2004 (Burla et al., 2007)'
_diffrn_ambient_temperature 173.00(14)
_diffrn_detector_area_resol_mean 16.1903
_diffrn_measured_fraction_theta_full 0.998
_diffrn_measured_fraction_theta_max 0.894
_diffrn_measurement_details
;
#__ type_ start__ end____ width___ exp.time_
  1 omega -106.00  -38.00   1.0000   10.0000
omega____ theta____ kappa____ phi______ frames
    -      -25.2641 -178.0000  -60.0000 68

#__ type_ start__ end____ width___ exp.time_
  2 omega -105.00  -53.00   1.0000   10.0000
omega____ theta____ kappa____ phi______ frames
    -      -25.2641 -178.0000 -180.0000 52

#__ type_ start__ end____ width___ exp.time_
  3 omega  -80.00  -41.00   1.0000   10.0000
omega____ theta____ kappa____ phi______ frames
    -      -25.2641  -77.0000  150.0000 39
;
_diffrn_measurement_device_type 'Xcalibur, Sapphire3, Gemini ultra'
_diffrn_measurement_method '\w scans'
_diffrn_orient_matrix_UB_11 0.0210376000
_diffrn_orient_matrix_UB_12 -0.0216695000
_diffrn_orient_matrix_UB_13 -0.0287929000
_diffrn_orient_matrix_UB_21 0.0334984000
_diffrn_orient_matrix_UB_22 -0.0485904000
_diffrn_orient_matrix_UB_23 0.0137156000
_diffrn_orient_matrix_UB_31 -0.0836313000
_diffrn_orient_matrix_UB_32 -0.0248971000
_diffrn_orient_matrix_UB_33 -0.0017262000
_diffrn_radiation_monochromator graphite
_diffrn_radiation_type MoK\a
_diffrn_radiation_wavelength 0.71073
_diffrn_reflns_av_R_equivalents 0.0418
_diffrn_reflns_av_unetI/netI 0.0868
_diffrn_reflns_Laue_measured_fraction_full 0.998
_diffrn_reflns_Laue_measured_fraction_max 0.894
_diffrn_reflns_limit_h_max 7
_diffrn_reflns_limit_h_min -10
_diffrn_reflns_limit_k_max 13
_diffrn_reflns_limit_k_min -16
_diffrn_reflns_limit_l_max 11
_diffrn_reflns_limit_l_min -30
_diffrn_reflns_number 6054
_diffrn_reflns_point_group_measured_fraction_full 0.842
_diffrn_reflns_point_group_measured_fraction_max 0.726
_diffrn_reflns_theta_full 26.000
_diffrn_reflns_theta_max 29.557
_diffrn_reflns_theta_min 3.228
_diffrn_source 'Enhance (Mo) X-ray Source'
_exptl_absorpt_coefficient_mu 0.817
_exptl_absorpt_correction_T_max 1.00000
_exptl_absorpt_correction_T_min 0.99252
_exptl_absorpt_correction_type multi-scan
_exptl_absorpt_process_details
;
CrysAlisPro, Agilent Technologies,
Version 1.171.36.24 (release 03-12-2012 CrysAlis171 .NET)
(compiled Dec  3 2012,18:21:49)
Empirical absorption correction using spherical harmonics,
 implemented in SCALE3 ABSPACK scaling algorithm.
;
_exptl_crystal_colour colourless
_exptl_crystal_colour_primary colourless
_exptl_crystal_density_diffrn 1.621
_exptl_crystal_F_000 1032
_exptl_crystal_size_max 0.4
_exptl_crystal_size_mid 0.1
_exptl_crystal_size_min 0.08
_refine_diff_density_max 0.779
_refine_diff_density_min -0.705
_refine_diff_density_rms 0.119
_refine_ls_abs_structure_details
;
 Flack x determined using 924 quotients [(I+)-(I-)]/[(I+)+(I-)]
 (Parsons, Flack and Wagner, Acta Cryst. B69 (2013) 249-259).
;
_refine_ls_abs_structure_Flack 0.03(6)
_refine_ls_extinction_method none
_refine_ls_goodness_of_fit_ref 1.059
_refine_ls_hydrogen_treatment constr
_refine_ls_matrix_type full
_refine_ls_number_parameters 253
_refine_ls_number_reflns 4183
_refine_ls_number_restraints 0
_refine_ls_restrained_S_all 1.059
_refine_ls_R_factor_all 0.0618
_refine_ls_R_factor_gt 0.0505
_refine_ls_shift/su_max 0.000
_refine_ls_shift/su_mean 0.000
_refine_ls_structure_factor_coef Fsqd
_refine_ls_weighting_details 'w=1/[\s^2^(Fo^2^)+(0.0131P)^2^] where P=(Fo^2^+2Fc^2^)/3'
_refine_ls_weighting_scheme calc
_refine_ls_wR_factor_gt 0.0805
_refine_ls_wR_factor_ref 0.0857
_reflns_Friedel_coverage 0.432
_reflns_Friedel_fraction_full 0.630
_reflns_Friedel_fraction_max 0.506
_reflns_number_gt 3616
_reflns_number_total 4183
_reflns_threshold_expression 'I > 2\s(I)'
_cod_data_source_file c8ra09134j2.cif
_cod_data_source_block exp_15245
_cod_database_code 7232148
_shelx_shelxl_version_number 2014/7
_shelx_space_group_comment
;
The symmetry employed for this shelxl refinement is uniquely defined
by the following loop, which should always be used as a source of
symmetry information in preference to the above space-group names.
They are only intended as comments.
;
_reflns_odcompleteness_completeness 99.67
_reflns_odcompleteness_iscentric 1
_reflns_odcompleteness_theta 27.42
_olex2_refinement_description
;
1. Fixed Uiso
 At 1.2 times of:
  All C(H,H) groups
 At 1.5 times of:
  All C(H,H,H) groups, All O(H) groups, All O(H,H) groups
2.a Free rotating group:
 O1W(H1Wa,H1Wb)
2.b Secondary CH2 refined with riding coordinates:
 C3(H3a,H3b), C5(H5a,H5b), C7(H7a,H7b), C11(H11a,H11b), C13(H13a,H13b), C9(H9a,
 H9b)
2.c Idealised Me refined as rotating group:
 C8(H8a,H8b,H8c), C14(H14a,H14b,H14c), C10(H10a,H10b,H10c), C12(H12a,H12b,H12c)
2.d Idealised tetrahedral OH refined as rotating group:
 O5(H5), O7(H7)
;
_olex2_date_sample_data_collection 2016-10-15
_olex2_submission_special_instructions 'No special instructions were received'

loop_
_space_group_symop_operation_xyz
'x, y, z'
'-x+1/2, -y, z+1/2'
'-x, y+1/2, -z+1/2'
'x+1/2, -y+1/2, -z'

loop_
_atom_site_label
_atom_site_type_symbol
_atom_site_fract_x
_atom_site_fract_y
_atom_site_fract_z
_atom_site_U_iso_or_equiv
_atom_site_adp_type
_atom_site_occupancy
_atom_site_site_symmetry_order
_atom_site_calc_flag
_atom_site_refinement_flags_posn
Mo1 Mo 0.27350(7) 0.40449(4) 0.64357(2) 0.01691(12) Uani 1 1 d .
Cl1 Cl -0.0037(2) 0.32123(15) 0.63551(7) 0.0290(4) Uani 1 1 d .
O2 O 0.2321(5) 0.4260(3) 0.54725(15) 0.0177(9) Uani 1 1 d .
O1 O 0.5048(5) 0.4294(3) 0.61197(16) 0.0169(9) Uani 1 1 d .
O3 O 0.3707(5) 0.4147(4) 0.45943(16) 0.0178(9) Uani 1 1 d .
O1W O 0.6039(6) 0.8662(4) 0.5102(2) 0.0294(12) Uani 1 1 d .
H1WA H 0.6458 0.9168 0.4878 0.044 Uiso 1 1 d G
H1WB H 0.4977 0.8553 0.5010 0.044 Uiso 1 1 d G
O5 O 0.5593(6) 0.1034(3) 0.58507(19) 0.0233(10) Uani 1 1 d .
H5 H 0.6534 0.0988 0.5677 0.035 Uiso 1 1 calc GR
O4 O 0.3554(5) 0.2258(3) 0.60152(18) 0.0215(10) Uani 1 1 d .
O9 O 0.2074(7) 0.5331(3) 0.66315(18) 0.0310(11) Uani 1 1 d .
O6 O 0.4678(6) 0.6307(4) 0.5273(2) 0.0300(12) Uani 1 1 d .
O7 O 0.7510(6) 0.6741(3) 0.5186(2) 0.0278(10) Uani 1 1 d .
H7 H 0.7123 0.7371 0.5153 0.042 Uiso 1 1 calc GR
O8 O 0.3284(6) 0.3461(4) 0.71065(17) 0.0269(11) Uani 1 1 d .
C2 C 0.3691(7) 0.4183(5) 0.5152(2) 0.0137(12) Uani 1 1 d .
C3 C 0.6061(8) 0.2858(5) 0.5446(3) 0.0169(13) Uani 1 1 d .
H3A H 0.6042 0.2653 0.5024 0.020 Uiso 1 1 calc R
H3B H 0.7259 0.2818 0.5583 0.020 Uiso 1 1 calc R
C1 C 0.5414(7) 0.4054(5) 0.5510(2) 0.0150(11) Uani 1 1 d .
N1 N 0.6841(6) 0.5909(5) 0.3158(2) 0.0210(11) Uani 1 1 d .
C4 C 0.4982(8) 0.2041(5) 0.5796(3) 0.0167(13) Uani 1 1 d .
C6 C 0.6195(8) 0.6031(6) 0.5251(3) 0.0189(13) Uani 1 1 d .
C5 C 0.6820(8) 0.4842(5) 0.5277(3) 0.0170(13) Uani 1 1 d .
H5A H 0.7832 0.4797 0.5538 0.020 Uiso 1 1 calc R
H5B H 0.7176 0.4609 0.4877 0.020 Uiso 1 1 calc R
C7 C 0.5736(9) 0.6927(5) 0.3033(3) 0.0260(16) Uani 1 1 d .
H7A H 0.6484 0.7499 0.2868 0.031 Uiso 1 1 calc R
H7B H 0.4884 0.6739 0.2726 0.031 Uiso 1 1 calc R
C11 C 0.7599(10) 0.5536(5) 0.2558(2) 0.0260(15) Uani 1 1 d .
H11A H 0.6644 0.5402 0.2281 0.031 Uiso 1 1 calc R
H11B H 0.8292 0.6136 0.2394 0.031 Uiso 1 1 calc R
C8 C 0.4785(9) 0.7398(6) 0.3567(4) 0.0410(19) Uani 1 1 d .
H8A H 0.4118 0.8031 0.3444 0.061 Uiso 1 1 calc GR
H8B H 0.5614 0.7616 0.3869 0.061 Uiso 1 1 calc GR
H8C H 0.4017 0.6846 0.3731 0.061 Uiso 1 1 calc GR
C13 C 0.5749(9) 0.4983(6) 0.3436(3) 0.0280(16) Uani 1 1 d .
H13A H 0.6494 0.4345 0.3500 0.034 Uiso 1 1 calc R
H13B H 0.5338 0.5227 0.3827 0.034 Uiso 1 1 calc R
C14 C 0.4210(10) 0.4630(6) 0.3069(3) 0.039(2) Uani 1 1 d .
H14A H 0.3438 0.5248 0.3015 0.059 Uiso 1 1 calc GR
H14B H 0.3604 0.4045 0.3274 0.059 Uiso 1 1 calc GR
H14C H 0.4599 0.4369 0.2684 0.059 Uiso 1 1 calc GR
C10 C 0.9530(10) 0.7083(6) 0.3428(3) 0.0357(19) Uani 1 1 d .
H10A H 1.0129 0.6874 0.3066 0.054 Uiso 1 1 calc GR
H10B H 1.0362 0.7195 0.3745 0.054 Uiso 1 1 calc GR
H10C H 0.8896 0.7758 0.3360 0.054 Uiso 1 1 calc GR
C9 C 0.8271(8) 0.6174(5) 0.3607(3) 0.0283(15) Uani 1 1 d .
H9A H 0.7728 0.6382 0.3985 0.034 Uiso 1 1 calc R
H9B H 0.8936 0.5503 0.3679 0.034 Uiso 1 1 calc R
C12 C 0.8718(10) 0.4509(6) 0.2583(3) 0.0382(19) Uani 1 1 d .
H12A H 0.9162 0.4348 0.2188 0.057 Uiso 1 1 calc GR
H12B H 0.8031 0.3895 0.2722 0.057 Uiso 1 1 calc GR
H12C H 0.9674 0.4629 0.2854 0.057 Uiso 1 1 calc GR

loop_
_atom_site_aniso_label
_atom_site_aniso_U_11
_atom_site_aniso_U_22
_atom_site_aniso_U_33
_atom_site_aniso_U_23
_atom_site_aniso_U_13
_atom_site_aniso_U_12
Mo1 0.0181(2) 0.0186(2) 0.0140(2) -0.0011(2) -0.0001(2) 0.0024(2)
Cl1 0.0190(8) 0.0433(10) 0.0247(8) -0.0024(8) 0.0021(7) -0.0023(8)
O2 0.014(2) 0.022(2) 0.0168(18) 0.0037(16) 0.0005(18) 0.004(2)
O1 0.017(2) 0.018(2) 0.0154(19) 0.0007(17) -0.0033(17) -0.0024(19)
O3 0.020(2) 0.020(2) 0.013(2) 0.002(2) 0.0004(16) -0.002(2)
O1W 0.022(3) 0.015(2) 0.051(3) 0.005(2) 0.002(2) -0.006(2)
O5 0.026(2) 0.014(2) 0.030(2) 0.006(2) 0.0119(19) 0.004(2)
O4 0.017(2) 0.017(2) 0.031(2) 0.004(2) 0.006(2) -0.002(2)
O9 0.037(3) 0.024(2) 0.032(2) -0.0031(19) 0.007(2) 0.004(3)
O6 0.019(2) 0.014(2) 0.057(3) 0.002(2) 0.002(2) 0.002(2)
O7 0.019(3) 0.0133(18) 0.051(3) 0.000(2) 0.006(2) -0.002(2)
O8 0.031(3) 0.037(3) 0.014(2) 0.003(2) -0.0030(19) 0.001(2)
C2 0.019(3) 0.007(3) 0.016(3) 0.001(3) 0.002(2) -0.002(3)
C3 0.020(3) 0.013(3) 0.018(3) 0.002(3) 0.000(3) 0.001(3)
C1 0.014(3) 0.013(3) 0.018(3) -0.002(3) 0.002(2) 0.000(3)
N1 0.023(3) 0.023(3) 0.017(2) 0.007(3) -0.001(2) -0.002(3)
C4 0.020(3) 0.013(3) 0.017(3) 0.000(3) -0.001(3) -0.001(3)
C6 0.021(3) 0.017(3) 0.019(3) -0.003(3) -0.006(2) -0.001(3)
C5 0.013(3) 0.015(3) 0.023(3) -0.002(3) 0.003(3) -0.002(3)
C7 0.028(4) 0.024(4) 0.026(4) 0.005(3) -0.006(3) 0.005(3)
C11 0.035(4) 0.030(3) 0.014(3) 0.003(2) 0.005(3) 0.003(4)
C8 0.035(4) 0.038(4) 0.049(5) -0.008(4) 0.009(5) 0.011(4)
C13 0.035(4) 0.032(4) 0.017(3) 0.010(3) 0.000(3) -0.006(4)
C14 0.044(5) 0.036(4) 0.038(4) 0.006(4) -0.007(4) -0.012(4)
C10 0.035(4) 0.039(4) 0.033(4) -0.008(4) 0.004(3) -0.009(4)
C9 0.023(3) 0.038(4) 0.024(3) 0.002(3) -0.006(3) 0.001(3)
C12 0.047(5) 0.027(4) 0.041(4) -0.003(3) 0.016(4) 0.008(4)

loop_
_atom_type_symbol
_atom_type_description
_atom_type_scat_dispersion_real
_atom_type_scat_dispersion_imag
_atom_type_scat_source
C C 0.0033 0.0016 'International Tables Vol C Tables 4.2.6.8 and 6.1.1.4'
H H 0.0000 0.0000 'International Tables Vol C Tables 4.2.6.8 and 6.1.1.4'
Cl Cl 0.1484 0.1585 'International Tables Vol C Tables 4.2.6.8 and 6.1.1.4'
Mo Mo -1.6832 0.6857 'International Tables Vol C Tables 4.2.6.8 and 6.1.1.4'
N N 0.0061 0.0033 'International Tables Vol C Tables 4.2.6.8 and 6.1.1.4'
O O 0.0106 0.0060 'International Tables Vol C Tables 4.2.6.8 and 6.1.1.4'

loop_
_geom_angle_atom_site_label_1
_geom_angle_atom_site_label_2
_geom_angle_atom_site_label_3
_geom_angle
Cl1 Mo1 O4 79.96(11)
O2 Mo1 Cl1 81.08(12)
O2 Mo1 O4 76.50(14)
O1 Mo1 Cl1 150.08(12)
O1 Mo1 O2 76.01(15)
O1 Mo1 O4 76.20(15)
O9 Mo1 Cl1 98.08(18)
O9 Mo1 O2 95.69(17)
O9 Mo1 O1 103.1(2)
O9 Mo1 O4 172.14(17)
O9 Mo1 O8 103.3(2)
O8 Mo1 Cl1 96.49(16)
O8 Mo1 O2 161.03(17)
O8 Mo1 O1 98.95(19)
O8 Mo1 O4 84.54(17)
C2 O2 Mo1 114.8(3)
C1 O1 Mo1 119.9(3)
H1WA O1W H1WB 109.5
C4 O5 H5 109.5
C4 O4 Mo1 124.8(4)
C6 O7 H7 109.5
O2 C2 C1 115.1(4)
O3 C2 O2 124.7(5)
O3 C2 C1 120.0(5)
H3A C3 H3B 107.8
C1 C3 H3A 109.0
C1 C3 H3B 109.0
C4 C3 H3A 109.0
C4 C3 H3B 109.0
C4 C3 C1 113.1(5)
O1 C1 C2 107.5(4)
O1 C1 C3 110.2(5)
O1 C1 C5 109.7(5)
C3 C1 C2 108.8(5)
C5 C1 C2 111.5(4)
C5 C1 C3 109.1(5)
C7 N1 C11 107.0(4)
C7 N1 C13 111.1(5)
C11 N1 C13 110.3(5)
C9 N1 C7 110.7(5)
C9 N1 C11 111.2(5)
C9 N1 C13 106.6(4)
O5 C4 C3 117.4(5)
O4 C4 O5 118.8(6)
O4 C4 C3 123.8(5)
O6 C6 O7 123.7(6)
O6 C6 C5 124.3(6)
O7 C6 C5 112.0(5)
C1 C5 H5A 109.1
C1 C5 H5B 109.1
C6 C5 C1 112.3(5)
C6 C5 H5A 109.1
C6 C5 H5B 109.1
H5A C5 H5B 107.9
N1 C7 H7A 108.4
N1 C7 H7B 108.4
H7A C7 H7B 107.5
C8 C7 N1 115.5(5)
C8 C7 H7A 108.4
C8 C7 H7B 108.4
N1 C11 H11A 108.4
N1 C11 H11B 108.4
H11A C11 H11B 107.5
C12 C11 N1 115.3(5)
C12 C11 H11A 108.4
C12 C11 H11B 108.4
C7 C8 H8A 109.5
C7 C8 H8B 109.5
C7 C8 H8C 109.5
H8A C8 H8B 109.5
H8A C8 H8C 109.5
H8B C8 H8C 109.5
N1 C13 H13A 108.5
N1 C13 H13B 108.5
H13A C13 H13B 107.5
C14 C13 N1 114.9(5)
C14 C13 H13A 108.5
C14 C13 H13B 108.5
C13 C14 H14A 109.5
C13 C14 H14B 109.5
C13 C14 H14C 109.5
H14A C14 H14B 109.5
H14A C14 H14C 109.5
H14B C14 H14C 109.5
H10A C10 H10B 109.5
H10A C10 H10C 109.5
H10B C10 H10C 109.5
C9 C10 H10A 109.5
C9 C10 H10B 109.5
C9 C10 H10C 109.5
N1 C9 H9A 108.2
N1 C9 H9B 108.2
C10 C9 N1 116.2(5)
C10 C9 H9A 108.2
C10 C9 H9B 108.2
H9A C9 H9B 107.4
C11 C12 H12A 109.5
C11 C12 H12B 109.5
C11 C12 H12C 109.5
H12A C12 H12B 109.5
H12A C12 H12C 109.5
H12B C12 H12C 109.5

loop_
_geom_bond_atom_site_label_1
_geom_bond_atom_site_label_2
_geom_bond_distance
Mo1 Cl1 2.3584(17)
Mo1 O2 2.178(3)
Mo1 O1 1.931(4)
Mo1 O4 2.433(4)
Mo1 O9 1.690(4)
Mo1 O8 1.701(4)
O2 C2 1.273(6)
O1 C1 1.414(6)
O3 C2 1.240(6)
O1W H1WA 0.8500
O1W H1WB 0.8497
O5 H5 0.8200
O5 C4 1.309(7)
O4 C4 1.226(7)
O6 C6 1.211(7)
O7 H7 0.8200
O7 C6 1.330(7)
C2 C1 1.549(8)
C3 H3A 0.9700
C3 H3B 0.9700
C3 C1 1.533(8)
C3 C4 1.504(8)
C1 C5 1.528(8)
N1 C7 1.518(8)
N1 C11 1.523(7)
N1 C13 1.527(8)
N1 C9 1.516(7)
C6 C5 1.515(8)
C5 H5A 0.9700
C5 H5B 0.9700
C7 H7A 0.9700
C7 H7B 0.9700
C7 C8 1.505(9)
C11 H11A 0.9700
C11 H11B 0.9700
C11 C12 1.509(9)
C8 H8A 0.9600
C8 H8B 0.9600
C8 H8C 0.9600
C13 H13A 0.9700
C13 H13B 0.9700
C13 C14 1.496(9)
C14 H14A 0.9600
C14 H14B 0.9600
C14 H14C 0.9600
C10 H10A 0.9600
C10 H10B 0.9600
C10 H10C 0.9600
C10 C9 1.515(9)
C9 H9A 0.9700
C9 H9B 0.9700
C12 H12A 0.9600
C12 H12B 0.9600
C12 H12C 0.9600

loop_
_geom_torsion_atom_site_label_1
_geom_torsion_atom_site_label_2
_geom_torsion_atom_site_label_3
_geom_torsion_atom_site_label_4
_geom_torsion
Mo1 O2 C2 O3 170.9(5)
Mo1 O2 C2 C1 -5.2(6)
Mo1 O1 C1 C2 27.7(6)
Mo1 O1 C1 C3 -90.8(5)
Mo1 O1 C1 C5 149.1(4)
Mo1 O4 C4 O5 147.4(4)
Mo1 O4 C4 C3 -35.0(8)
O2 C2 C1 O1 -12.4(7)
O2 C2 C1 C3 107.0(6)
O2 C2 C1 C5 -132.6(5)
O1 C1 C5 C6 -66.4(6)
O3 C2 C1 O1 171.3(5)
O3 C2 C1 C3 -69.3(7)
O3 C2 C1 C5 51.0(7)
O6 C6 C5 C1 -16.2(9)
O7 C6 C5 C1 165.4(5)
C2 C1 C5 C6 52.6(6)
C3 C1 C5 C6 172.8(5)
C1 C3 C4 O5 -169.1(5)
C1 C3 C4 O4 13.3(8)
C4 C3 C1 O1 45.4(7)
C4 C3 C1 C2 -72.4(6)
C4 C3 C1 C5 165.8(5)
C7 N1 C11 C12 -178.7(6)
C7 N1 C13 C14 57.0(7)
C7 N1 C9 C10 -58.8(7)
C11 N1 C7 C8 177.0(6)
C11 N1 C13 C14 -61.5(7)
C11 N1 C9 C10 60.0(7)
C13 N1 C7 C8 56.6(7)
C13 N1 C11 C12 -57.7(7)
C13 N1 C9 C10 -179.7(6)
C9 N1 C7 C8 -61.7(7)
C9 N1 C11 C12 60.3(7)
C9 N1 C13 C14 177.7(6)
